data_2226326
loop_
_publ_author_name
'Bon, Vladimir V.'
'Orysyk, Svitlana I.'
'Pekhnyo, Vasily I.'

_publ_section_title
;
 [1-(2-Oxidobenzylidene)-4-phenylthiosemicarbazidato-\k^3^<i>O</i>,<i>N</i>^1^,<i>S</i>](pyridine-\k<i>N</i>)copper(II)
;
_journal_coeditor_code WM2343
_journal_issue 6
_journal_name_full 'Acta Crystallographica Section E'
_journal_page_first m676
_journal_paper_doi 10.1107/S1600536810017381
_journal_volume 66
_journal_year 2010
_chemical_formula_iupac '[Cu (C14 H11 N3 O S) (C5 H5 N)]'
_chemical_formula_moiety 'C19 H16 Cu N4 O S'
_chemical_formula_sum 'C19 H16 Cu N4 O S'
_chemical_formula_weight 411.96
_chemical_name_systematic
;
[1-(2-Oxidobenzylidene)-4-phenylthiosemicarbazidato-
\k^3^<i>O</i>,<i>N</i>^1^,<i>S</i>](pyridine-\k<i>N</i>)copper(II)
;
_space_group_IT_number 14
_symmetry_cell_setting monoclinic
_symmetry_space_group_name_Hall '-P 2yn'
_symmetry_space_group_name_H-M 'P 1 21/n 1'
_atom_sites_solution_hydrogens geom
_atom_sites_solution_primary direct
_atom_sites_solution_secondary difmap
_audit_creation_method SHELXL-97
_cell_angle_alpha 90.00
_cell_angle_beta 93.602(7)
_cell_angle_gamma 90.00
_cell_formula_units_Z 4
_cell_length_a 18.2958(17)
_cell_length_b 4.5610(5)
_cell_length_c 20.473(2)
_cell_measurement_reflns_used 2588
_cell_measurement_temperature 173(2)
_cell_measurement_theta_max 23.89
_cell_measurement_theta_min 2.23
_cell_volume 1705.0(3)
_computing_cell_refinement 'SAINT (Bruker, 2005)'
_computing_data_collection 'APEX2 (Bruker, 2005)'
_computing_data_reduction 'SAINT (Bruker, 2005)'
_computing_molecular_graphics 'SHELXTL (Sheldrick, 2008)'
_computing_publication_material 'publCIF (Westrip, 2010)'
_computing_structure_refinement 'SHELXL97 (Sheldrick, 2008)'
_computing_structure_solution 'SHELXS97 (Sheldrick, 2008)'
_diffrn_ambient_temperature 173(2)
_diffrn_detector_area_resol_mean 8.33
_diffrn_measured_fraction_theta_full 0.995
_diffrn_measured_fraction_theta_max 0.995
_diffrn_measurement_device_type 'Bruker APEXII CCD'
_diffrn_measurement_method '\f and \w scans'
_diffrn_radiation_monochromator graphite
_diffrn_radiation_source 'fine-focus sealed tube'
_diffrn_radiation_type MoK\a
_diffrn_radiation_wavelength 0.71073
_diffrn_reflns_av_R_equivalents 0.0777
_diffrn_reflns_av_sigmaI/netI 0.0607
_diffrn_reflns_limit_h_max 22
_diffrn_reflns_limit_h_min -22
_diffrn_reflns_limit_k_max 5
_diffrn_reflns_limit_k_min -5
_diffrn_reflns_limit_l_max 25
_diffrn_reflns_limit_l_min -25
_diffrn_reflns_number 19901
_diffrn_reflns_theta_full 26.42
_diffrn_reflns_theta_max 26.42
_diffrn_reflns_theta_min 1.45
_exptl_absorpt_coefficient_mu 1.420
_exptl_absorpt_correction_T_max 0.9376
_exptl_absorpt_correction_T_min 0.5400
_exptl_absorpt_correction_type multi-scan
_exptl_absorpt_process_details '(SADABS; Bruker, 2005)'
_exptl_crystal_colour brown
_exptl_crystal_density_diffrn 1.605
_exptl_crystal_density_method 'not measured'
_exptl_crystal_description needle
_exptl_crystal_F_000 844
_exptl_crystal_size_max 0.50
_exptl_crystal_size_mid 0.06
_exptl_crystal_size_min 0.05
_refine_diff_density_max 0.334
_refine_diff_density_min -0.446
_refine_ls_extinction_method none
_refine_ls_goodness_of_fit_ref 1.022
_refine_ls_hydrogen_treatment mixed
_refine_ls_matrix_type full
_refine_ls_number_parameters 311
_refine_ls_number_reflns 3493
_refine_ls_number_restraints 0
_refine_ls_restrained_S_all 1.022
_refine_ls_R_factor_all 0.0656
_refine_ls_R_factor_gt 0.0379
_refine_ls_shift/su_max 0.001
_refine_ls_shift/su_mean 0.000
_refine_ls_structure_factor_coef Fsqd
_refine_ls_weighting_details 'calc w=1/[\s^2^(Fo^2^)+(0.0237P)^2^+1.1058P] where P=(Fo^2^+2Fc^2^)/3'
_refine_ls_weighting_scheme calc
_refine_ls_wR_factor_gt 0.0714
_refine_ls_wR_factor_ref 0.0801
_reflns_number_gt 2522
_reflns_number_total 3493
_reflns_threshold_expression I>2sigma(I)
_cod_data_source_file wm2343.cif
_cod_data_source_block I
_cod_original_cell_volume 1705.1(3)
_cod_original_sg_symbol_H-M 'P 21/n'
_cod_database_code 2226326
_cod_database_fobs_code 2226326

loop_
_symmetry_equiv_pos_as_xyz
'x, y, z'
'-x+1/2, y+1/2, -z+1/2'
'-x, -y, -z'
'x-1/2, -y-1/2, z-1/2'

loop_
_atom_site_type_symbol
_atom_site_label
_atom_site_fract_x
_atom_site_fract_y
_atom_site_fract_z
_atom_site_U_iso_or_equiv
_atom_site_adp_type
_atom_site_calc_flag
_atom_site_refinement_flags
_atom_site_occupancy
_atom_site_disorder_assembly
_atom_site_disorder_group
Cu Cu1 0.428933(18) 0.04089(8) 0.687460(17) 0.02260(12) Uani d . 1 D .
S S1 0.34247(4) 0.37030(18) 0.71230(4) 0.0274(2) Uani d . 1 . .
N N1 0.46424(12) 0.0759(5) 0.77777(11) 0.0194(5) Uani d . 1 . .
N N2 0.43213(12) 0.2699(5) 0.82056(11) 0.0207(6) Uani d . 1 . .
N N3 0.33957(14) 0.6080(6) 0.82989(13) 0.0224(6) Uani d . 1 C .
H H3N 0.3077(15) 0.674(6) 0.8115(14) 0.017(9) Uiso d . 1 . .
N N4 0.39751(13) 0.0530(5) 0.59166(11) 0.0223(6) Uani d . 1 . .
O O1 0.50312(10) -0.2308(4) 0.66541(9) 0.0253(5) Uani d . 1 . .
C C1 0.55353(15) -0.3487(6) 0.70570(15) 0.0217(7) Uani d . 1 D .
C C2 0.56305(14) -0.2790(6) 0.77319(14) 0.0200(7) Uani d . 1 . .
C C3 0.61943(15) -0.4170(6) 0.81158(15) 0.0251(7) Uani d . 1 D .
H H3A 0.6257 -0.3696 0.8568 0.030 Uiso calc R 1 . .
C C4 0.66565(16) -0.6175(7) 0.78620(16) 0.0288(8) Uani d . 1 . .
H H4A 0.7035 -0.7072 0.8131 0.035 Uiso calc R 1 D .
C C5 0.65588(16) -0.6865(7) 0.72001(16) 0.0306(8) Uani d . 1 D .
H H5A 0.6874 -0.8251 0.7016 0.037 Uiso calc R 1 . .
C C6 0.60151(16) -0.5578(7) 0.68106(15) 0.0270(7) Uani d . 1 . .
H H6A 0.5959 -0.6106 0.6361 0.032 Uiso calc R 1 D .
C C7 0.51859(15) -0.0705(6) 0.80498(14) 0.0214(7) Uani d . 1 D .
H H7A 0.5301 -0.0368 0.8503 0.026 Uiso calc R 1 . .
C C8 0.37630(15) 0.4103(6) 0.79364(14) 0.0203(7) Uani d . 1 . .
C C9 0.35281(15) 0.6925(6) 0.89537(13) 0.0187(6) Uani d . 1 . .
C C12 0.37031(17) 0.8705(7) 1.02567(15) 0.0313(8) Uani d . 1 . .
H H12A 0.3713 0.9194 1.0708 0.038 Uiso calc R 1 A 1
C C17 0.3627(2) 0.0996(7) 0.45900(16) 0.0404(9) Uani d . 1 . .
H H17A 0.3515 0.1147 0.4132 0.048 Uiso calc R 1 B 1
C C10A 0.3965(3) 0.5278(16) 0.9414(3) 0.0229(15) Uani d P 0.50 C 1
H H10A 0.4190 0.3501 0.9292 0.027 Uiso calc PR 0.50 C 1
C C11A 0.4055(4) 0.633(2) 1.0048(4) 0.029(2) Uani d P 0.50 C 1
H H11A 0.4380 0.5320 1.0350 0.035 Uiso calc PR 0.50 C 1
C C13A 0.3313(3) 1.0474(15) 0.9773(3) 0.0267(14) Uani d P 0.50 C 1
H H13A 0.3120 1.2319 0.9892 0.032 Uiso calc PR 0.50 C 1
C C14A 0.3216(3) 0.9506(15) 0.9135(3) 0.0238(14) Uani d P 0.50 C 1
H H14A 0.2933 1.0630 0.8821 0.029 Uiso calc PR 0.50 C 1
C C15A 0.4434(3) 0.1199(15) 0.5460(3) 0.0262(15) Uani d P 0.50 D 1
H H15A 0.4932 0.1536 0.5598 0.031 Uiso calc PR 0.50 D 1
C C16A 0.4238(4) 0.1436(16) 0.4804(3) 0.0291(16) Uani d P 0.50 D 1
H H16A 0.4599 0.1967 0.4513 0.035 Uiso calc PR 0.50 D 1
C C18A 0.3023(3) 0.0198(13) 0.5036(3) 0.0263(14) Uani d P 0.50 D 1
H H18A 0.2530 -0.0121 0.4879 0.032 Uiso calc PR 0.50 D 1
C C19A 0.3251(3) -0.0019(13) 0.5681(3) 0.0226(14) Uani d P 0.50 D 1
H H19A 0.2904 -0.0568 0.5985 0.027 Uiso calc PR 0.50 D 1
C C10B 0.4197(4) 0.6784(15) 0.9301(3) 0.0228(15) Uani d P 0.50 C 2
H H10B 0.4615 0.6127 0.9090 0.027 Uiso calc PR 0.50 C 2
C C11B 0.4269(5) 0.7590(17) 0.9955(4) 0.0270(19) Uani d P 0.50 C 2
H H11B 0.4727 0.7347 1.0194 0.032 Uiso calc PR 0.50 C 2
C C13B 0.2999(3) 0.8776(14) 0.9931(3) 0.0250(14) Uani d P 0.50 C 2
H H13B 0.2583 0.9315 1.0160 0.030 Uiso calc PR 0.50 C 2
C C14B 0.2924(3) 0.8055(14) 0.9280(3) 0.0226(14) Uani d P 0.50 C 2
H H14B 0.2464 0.8313 0.9045 0.027 Uiso calc PR 0.50 C 2
C C15B 0.4194(3) 0.2973(15) 0.5609(3) 0.0230(14) Uani d P 0.50 D 2
H H15B 0.4436 0.4488 0.5857 0.028 Uiso calc PR 0.50 D 2
C C16B 0.4073(3) 0.3304(16) 0.4944(3) 0.0259(15) Uani d P 0.50 D 2
H H16B 0.4265 0.4928 0.4720 0.031 Uiso calc PR 0.50 D 2
C C18B 0.3501(3) -0.1385(13) 0.4924(3) 0.0241(14) Uani d P 0.50 D 2
H H18B 0.3295 -0.3044 0.4701 0.029 Uiso calc PR 0.50 D 2
C C19B 0.3662(3) -0.1547(14) 0.5595(3) 0.0258(15) Uani d P 0.50 D 2
H H19B 0.3533 -0.3272 0.5821 0.031 Uiso calc PR 0.50 D 2

loop_
_atom_site_aniso_label
_atom_site_aniso_U_11
_atom_site_aniso_U_22
_atom_site_aniso_U_33
_atom_site_aniso_U_12
_atom_site_aniso_U_13
_atom_site_aniso_U_23
Cu1 0.02066(19) 0.0297(2) 0.0176(2) 0.00297(17) 0.00239(14) -0.00190(17)
S1 0.0248(4) 0.0390(5) 0.0181(4) 0.0082(4) -0.0003(3) -0.0037(4)
N1 0.0165(12) 0.0212(13) 0.0207(14) 0.0006(11) 0.0025(10) -0.0039(11)
N2 0.0205(13) 0.0245(14) 0.0173(14) 0.0026(11) 0.0024(11) -0.0042(11)
N3 0.0187(14) 0.0313(16) 0.0166(14) 0.0067(12) -0.0022(12) -0.0006(12)
N4 0.0238(13) 0.0227(14) 0.0208(14) 0.0049(12) 0.0055(11) -0.0011(12)
O1 0.0236(11) 0.0313(12) 0.0208(11) 0.0048(10) -0.0005(9) -0.0031(10)
C1 0.0172(15) 0.0207(16) 0.0276(18) -0.0021(13) 0.0043(13) 0.0027(14)
C2 0.0184(15) 0.0165(15) 0.0252(17) -0.0038(12) 0.0017(13) 0.0027(13)
C3 0.0254(16) 0.0245(17) 0.0251(17) 0.0002(14) -0.0015(13) -0.0031(14)
C4 0.0231(16) 0.0250(18) 0.038(2) 0.0038(14) -0.0031(15) 0.0021(15)
C5 0.0280(17) 0.0256(18) 0.039(2) 0.0064(15) 0.0084(16) -0.0021(16)
C6 0.0297(17) 0.0267(17) 0.0255(17) 0.0006(14) 0.0081(14) -0.0019(14)
C7 0.0213(15) 0.0228(16) 0.0198(16) -0.0038(13) -0.0010(13) -0.0040(13)
C8 0.0177(15) 0.0228(17) 0.0208(16) -0.0019(13) 0.0049(12) -0.0010(13)
C9 0.0204(15) 0.0203(16) 0.0154(16) -0.0019(13) 0.0017(12) -0.0016(13)
C12 0.0372(19) 0.036(2) 0.0198(17) 0.0057(16) -0.0021(15) -0.0090(15)
C17 0.078(3) 0.028(2) 0.0147(18) 0.014(2) 0.0007(19) -0.0043(15)
C10A 0.026(4) 0.025(4) 0.017(4) 0.007(3) -0.001(3) -0.001(3)
C11A 0.020(4) 0.047(6) 0.019(4) 0.005(4) -0.003(3) 0.000(4)
C13A 0.028(3) 0.021(3) 0.032(4) 0.000(3) 0.007(3) -0.008(3)
C14A 0.025(3) 0.025(4) 0.022(4) -0.001(3) 0.002(3) 0.003(3)
C15A 0.020(3) 0.036(4) 0.023(4) 0.007(3) 0.006(3) -0.006(3)
C16A 0.036(4) 0.028(4) 0.024(4) 0.007(3) 0.007(3) 0.006(3)
C18A 0.025(3) 0.023(4) 0.029(4) 0.004(3) -0.009(3) -0.006(3)
C19A 0.019(3) 0.021(4) 0.028(4) 0.000(3) 0.007(3) -0.001(3)
C10B 0.023(4) 0.022(4) 0.025(4) 0.004(3) 0.009(3) 0.002(3)
C11B 0.024(5) 0.029(5) 0.028(5) 0.002(3) -0.009(4) 0.000(4)
C13B 0.024(3) 0.025(4) 0.026(4) 0.002(3) 0.006(3) -0.002(3)
C14B 0.020(3) 0.026(4) 0.022(4) 0.006(3) 0.002(3) 0.002(3)
C15B 0.020(3) 0.026(4) 0.023(4) 0.002(3) -0.001(3) -0.007(3)
C16B 0.026(4) 0.024(4) 0.028(4) 0.002(3) 0.002(3) 0.006(3)
C18B 0.027(3) 0.020(3) 0.025(4) -0.003(3) 0.002(3) -0.009(3)
C19B 0.030(4) 0.024(4) 0.024(4) -0.004(3) 0.011(3) -0.002(3)

loop_
_atom_type_symbol
_atom_type_description
_atom_type_scat_dispersion_real
_atom_type_scat_dispersion_imag
_atom_type_scat_source
C C 0.0033 0.0016 'International Tables Vol C Tables 4.2.6.8 and 6.1.1.4'
H H 0.0000 0.0000 'International Tables Vol C Tables 4.2.6.8 and 6.1.1.4'
N N 0.0061 0.0033 'International Tables Vol C Tables 4.2.6.8 and 6.1.1.4'
O O 0.0106 0.0060 'International Tables Vol C Tables 4.2.6.8 and 6.1.1.4'
S S 0.1246 0.1234 'International Tables Vol C Tables 4.2.6.8 and 6.1.1.4'
Cu Cu 0.3201 1.2651 'International Tables Vol C Tables 4.2.6.8 and 6.1.1.4'

loop_
_geom_angle_atom_site_label_1
_geom_angle_atom_site_label_2
_geom_angle_atom_site_label_3
_geom_angle_site_symmetry_1
_geom_angle_site_symmetry_3
_geom_angle
_geom_angle_publ_flag
O1 Cu1 N1 . . 94.59(9) ?
O1 Cu1 N4 . . 87.20(9) ?
N1 Cu1 N4 . . 172.99(10) ?
O1 Cu1 S1 . . 178.70(7) ?
N1 Cu1 S1 . . 85.77(7) ?
N4 Cu1 S1 . . 92.29(7) ?
C8 S1 Cu1 . . 94.17(10) ?
C7 N1 N2 . . 113.4(2) ?
C7 N1 Cu1 . . 124.9(2) ?
N2 N1 Cu1 . . 121.63(17) ?
C8 N2 N1 . . 113.3(2) ?
C8 N3 C9 . . 129.6(3) ?
C8 N3 H3N . . 113(2) ?
C9 N3 H3N . . 117(2) ?
C19B N4 C15B . . 120.6(4) ?
C15A N4 C19A . . 115.0(4) ?
C19B N4 Cu1 . . 125.3(3) ?
C15A N4 Cu1 . . 122.5(3) ?
C15B N4 Cu1 . . 113.7(3) ?
C19A N4 Cu1 . . 122.4(3) ?
C1 O1 Cu1 . . 126.73(18) ?
O1 C1 C6 . . 118.7(3) ?
O1 C1 C2 . . 124.0(3) ?
C6 C1 C2 . . 117.3(3) ?
C3 C2 C1 . . 119.0(3) ?
C3 C2 C7 . . 117.4(3) ?
C1 C2 C7 . . 123.5(3) ?
C4 C3 C2 . . 122.4(3) ?
C4 C3 H3A . . 118.8 ?
C2 C3 H3A . . 118.8 ?
C3 C4 C5 . . 118.4(3) ?
C3 C4 H4A . . 120.8 ?
C5 C4 H4A . . 120.8 ?
C6 C5 C4 . . 121.0(3) ?
C6 C5 H5A . . 119.5 ?
C4 C5 H5A . . 119.5 ?
C5 C6 C1 . . 121.9(3) ?
C5 C6 H6A . . 119.1 ?
C1 C6 H6A . . 119.1 ?
N1 C7 C2 . . 126.1(3) ?
N1 C7 H7A . . 117.0 ?
C2 C7 H7A . . 117.0 ?
N2 C8 N3 . . 119.6(3) ?
N2 C8 S1 . . 125.1(2) ?
N3 C8 S1 . . 115.3(2) ?
C14A C9 N3 . . 116.5(4) ?
C10B C9 N3 . . 125.1(4) ?
C14A C9 C10A . . 120.2(4) ?
N3 C9 C10A . . 123.3(4) ?
C10B C9 C14B . . 117.7(4) ?
N3 C9 C14B . . 117.1(3) ?
C11B C12 C13B . . 120.0(5) ?
C11A C12 C13A . . 117.5(5) ?
C11A C12 H12A . . 121.2 ?
C13A C12 H12A . . 121.2 ?
C18B C17 C16B . . 116.1(4) ?
C16A C17 C18A . . 121.2(5) ?
C16A C17 H17A . . 119.4 ?
C18B C17 H17A . . 122.7 ?
C16B C17 H17A . . 120.4 ?
C18A C17 H17A . . 119.4 ?
C11A C10A C9 . . 118.1(6) ?
C11A C10A H10A . . 121.0 ?
C9 C10A H10A . . 121.0 ?
C12 C11A C10A . . 123.1(7) ?
C12 C11A H11A . . 118.4 ?
C10A C11A H11A . . 118.4 ?
C14A C13A C12 . . 120.2(5) ?
C14A C13A H13A . . 119.9 ?
C12 C13A H13A . . 119.9 ?
C9 C14A C13A . . 120.1(6) ?
C9 C14A H14A . . 120.0 ?
C13A C14A H14A . . 120.0 ?
N4 C15A C16A . . 124.6(6) ?
N4 C15A H15A . . 117.7 ?
C16A C15A H15A . . 117.7 ?
C17 C16A C15A . . 121.9(6) ?
C17 C16A H16A . . 119.1 ?
C15A C16A H16A . . 119.1 ?
C19A C18A C17 . . 114.2(5) ?
C19A C18A H18A . . 122.9 ?
C17 C18A H18A . . 122.9 ?
C18A C19A N4 . . 123.0(5) ?
C18A C19A H19A . . 118.5 ?
N4 C19A H19A . . 118.5 ?
C9 C10B C11B . . 120.8(6) ?
C9 C10B H10B . . 119.6 ?
C11B C10B H10B . . 119.6 ?
C12 C11B C10B . . 121.2(7) ?
C12 C11B H11B . . 119.4 ?
C10B C11B H11B . . 119.4 ?
C14B C13B C12 . . 119.0(5) ?
C14B C13B H13B . . 120.5 ?
C12 C13B H13B . . 120.5 ?
C13B C14B C9 . . 120.7(5) ?
C13B C14B H14B . . 119.7 ?
C9 C14B H14B . . 119.7 ?
N4 C15B C16B . . 121.2(6) ?
N4 C15B H15B . . 119.4 ?
C16B C15B H15B . . 119.4 ?
C15B C16B C17 . . 116.9(5) ?
C15B C16B H16B . . 121.5 ?
C17 C16B H16B . . 121.5 ?
C17 C18B C19B . . 121.8(5) ?
C17 C18B H18B . . 119.1 ?
C19B C18B H18B . . 119.1 ?
N4 C19B C18B . . 122.3(6) ?
N4 C19B H19B . . 118.8 ?
C18B C19B H19B . . 118.8 ?

loop_
_geom_bond_atom_site_label_1
_geom_bond_atom_site_label_2
_geom_bond_site_symmetry_2
_geom_bond_distance
_geom_bond_publ_flag
Cu1 O1 . 1.9126(19) y
Cu1 N1 . 1.926(2) y
Cu1 N4 . 2.010(2) y
Cu1 S1 . 2.2626(8) y
S1 C8 . 1.749(3) ?
N1 C7 . 1.294(3) ?
N1 N2 . 1.400(3) ?
N2 C8 . 1.299(3) ?
N3 C8 . 1.370(4) ?
N3 C9 . 1.401(4) ?
N3 H3N . 0.74(3) ?
N4 C19B . 1.270(6) ?
N4 C15A . 1.330(6) ?
N4 C15B . 1.353(7) ?
N4 C19A . 1.403(6) ?
O1 C1 . 1.313(3) ?
C1 C6 . 1.411(4) ?
C1 C2 . 1.418(4) ?
C2 C3 . 1.406(4) ?
C2 C7 . 1.434(4) ?
C3 C4 . 1.370(4) ?
C3 H3A . 0.9500 ?
C4 C5 . 1.392(4) ?
C4 H4A . 0.9500 ?
C5 C6 . 1.368(4) ?
C5 H5A . 0.9500 ?
C6 H6A . 0.9500 ?
C7 H7A . 0.9500 ?
C9 C14A . 1.369(7) ?
C9 C10B . 1.379(7) ?
C9 C10A . 1.413(7) ?
C9 C14B . 1.424(6) ?
C12 C11B . 1.338(9) ?
C12 C11A . 1.344(10) ?
C12 C13B . 1.414(7) ?
C12 C13A . 1.433(7) ?
C12 H12A . 0.9500 ?
C17 C16A . 1.191(7) ?
C17 C18B . 1.311(7) ?
C17 C16B . 1.491(8) ?
C17 C18A . 1.522(7) ?
C17 H17A . 0.9500 ?
C10A C11A . 1.383(10) ?
C10A H10A . 0.9500 ?
C11A H11A . 0.9500 ?
C13A C14A . 1.380(8) ?
C13A H13A . 0.9500 ?
C14A H14A . 0.9500 ?
C15A C16A . 1.373(9) ?
C15A H15A . 0.9500 ?
C16A H16A . 0.9500 ?
C18A C19A . 1.363(8) ?
C18A H18A . 0.9500 ?
C19A H19A . 0.9500 ?
C10B C11B . 1.387(11) ?
C10B H10B . 0.9500 ?
C11B H11B . 0.9500 ?
C13B C14B . 1.371(8) ?
C13B H13B . 0.9500 ?
C14B H14B . 0.9500 ?
C15B C16B . 1.374(8) ?
C15B H15B . 0.9500 ?
C16B H16B . 0.9500 ?
C18B C19B . 1.388(8) ?
C18B H18B . 0.9500 ?
C19B H19B . 0.9500 ?

loop_
_geom_hbond_atom_site_label_D
_geom_hbond_atom_site_label_H
_geom_hbond_atom_site_label_A
_geom_hbond_site_symmetry_A
_geom_hbond_distance_DH
_geom_hbond_distance_HA
_geom_hbond_distance_DA
_geom_hbond_angle_DHA
N3 H3N S1 2_556 0.74(3) 2.90(3) 3.593(3) 157(3)
C10A H10A N2 . 0.95 2.28 2.852(7) 117.9
C10B H10B N2 . 0.95 2.43 2.936(7) 113.3
C14B H14B S1 2_556 0.95 2.81 3.679(6) 152.4
C15B H15B O1 1_565 0.95 2.40 3.339(7) 169.2
C16A H16A O1 3_656 0.95 2.53 3.371(7) 148.0

loop_
_geom_torsion_atom_site_label_1
_geom_torsion_atom_site_label_2
_geom_torsion_atom_site_label_3
_geom_torsion_atom_site_label_4
_geom_torsion_site_symmetry_1
_geom_torsion_site_symmetry_2
_geom_torsion_site_symmetry_3
_geom_torsion_site_symmetry_4
_geom_torsion
_geom_torsion_publ_flag
N1 Cu1 S1 C8 . . . . 1.70(11) ?
N4 Cu1 S1 C8 . . . . -171.55(12) ?
O1 Cu1 N1 C7 . . . . -3.4(2) ?
S1 Cu1 N1 C7 . . . . 177.9(2) ?
O1 Cu1 N1 N2 . . . . 176.30(19) ?
S1 Cu1 N1 N2 . . . . -2.45(18) ?
C7 N1 N2 C8 . . . . -178.1(2) ?
Cu1 N1 N2 C8 . . . . 2.2(3) ?
O1 Cu1 N4 C19B . . . . 70.3(4) ?
S1 Cu1 N4 C19B . . . . -110.8(4) ?
O1 Cu1 N4 C15A . . . . -55.3(4) ?
S1 Cu1 N4 C15A . . . . 123.5(4) ?
O1 Cu1 N4 C15B . . . . -103.2(3) ?
S1 Cu1 N4 C15B . . . . 75.7(3) ?
O1 Cu1 N4 C19A . . . . 126.2(3) ?
S1 Cu1 N4 C19A . . . . -55.0(3) ?
N1 Cu1 O1 C1 . . . . 4.4(2) ?
N4 Cu1 O1 C1 . . . . 177.6(2) ?
Cu1 O1 C1 C6 . . . . 176.65(19) ?
Cu1 O1 C1 C2 . . . . -3.4(4) ?
O1 C1 C2 C3 . . . . -179.4(3) ?
C6 C1 C2 C3 . . . . 0.6(4) ?
O1 C1 C2 C7 . . . . -0.2(4) ?
C6 C1 C2 C7 . . . . 179.8(3) ?
C1 C2 C3 C4 . . . . -0.1(4) ?
C7 C2 C3 C4 . . . . -179.3(3) ?
C2 C3 C4 C5 . . . . -0.3(4) ?
C3 C4 C5 C6 . . . . 0.0(5) ?
C4 C5 C6 C1 . . . . 0.6(5) ?
O1 C1 C6 C5 . . . . 179.1(3) ?
C2 C1 C6 C5 . . . . -0.9(4) ?
N2 N1 C7 C2 . . . . -178.4(2) ?
Cu1 N1 C7 C2 . . . . 1.3(4) ?
C3 C2 C7 N1 . . . . -179.6(3) ?
C1 C2 C7 N1 . . . . 1.2(4) ?
N1 N2 C8 N3 . . . . -179.9(2) ?
N1 N2 C8 S1 . . . . -0.2(3) ?
C9 N3 C8 N2 . . . . 0.5(5) ?
C9 N3 C8 S1 . . . . -179.3(2) ?
Cu1 S1 C8 N2 . . . . -1.4(3) ?
Cu1 S1 C8 N3 . . . . 178.4(2) ?
C8 N3 C9 C14A . . . . 161.8(4) ?
C8 N3 C9 C10B . . . . 25.5(6) ?
C8 N3 C9 C10A . . . . -17.5(6) ?
C8 N3 C9 C14B . . . . -155.4(4) ?
C14A C9 C10A C11A . . . . 1.0(9) ?
C10B C9 C10A C11A . . . . 74.9(9) ?
N3 C9 C10A C11A . . . . -179.8(5) ?
C14B C9 C10A C11A . . . . -38.5(8) ?
C11B C12 C11A C10A . . . . -83.6(13) ?
C13B C12 C11A C10A . . . . 34.8(9) ?
C13A C12 C11A C10A . . . . -10.2(10) ?
C9 C10A C11A C12 . . . . 5.2(11) ?
C11B C12 C13A C14A . . . . 40.7(8) ?
C11A C12 C13A C14A . . . . 9.4(8) ?
C13B C12 C13A C14A . . . . -77.5(7) ?
C10B C9 C14A C13A . . . . -36.8(7) ?
N3 C9 C14A C13A . . . . 179.2(5) ?
C10A C9 C14A C13A . . . . -1.6(8) ?
C14B C9 C14A C13A . . . . 78.3(8) ?
C12 C13A C14A C9 . . . . -3.7(9) ?
C19B N4 C15A C16A . . . . 44.8(8) ?
C15B N4 C15A C16A . . . . -86.2(8) ?
C19A N4 C15A C16A . . . . 1.6(9) ?
Cu1 N4 C15A C16A . . . . -177.0(5) ?
C18B C17 C16A C15A . . . . -44.0(8) ?
C16B C17 C16A C15A . . . . 77.8(8) ?
C18A C17 C16A C15A . . . . 1.2(10) ?
N4 C15A C16A C17 . . . . -1.4(12) ?
C16A C17 C18A C19A . . . . -1.4(8) ?
C18B C17 C18A C19A . . . . 69.4(6) ?
C16B C17 C18A C19A . . . . -41.7(6) ?
C17 C18A C19A N4 . . . . 1.8(8) ?
C19B N4 C19A C18A . . . . -73.6(7) ?
C15A N4 C19A C18A . . . . -2.0(8) ?
C15B N4 C19A C18A . . . . 43.1(7) ?
Cu1 N4 C19A C18A . . . . 176.6(4) ?
C14A C9 C10B C11B . . . . 42.1(8) ?
N3 C9 C10B C11B . . . . -178.0(5) ?
C10A C9 C10B C11B . . . . -78.4(9) ?
C14B C9 C10B C11B . . . . 2.9(9) ?
C11A C12 C11B C10B . . . . 82.0(13) ?
C13B C12 C11B C10B . . . . 7.1(10) ?
C13A C12 C11B C10B . . . . -36.3(8) ?
C9 C10B C11B C12 . . . . -4.4(11) ?
C11B C12 C13B C14B . . . . -8.5(9) ?
C11A C12 C13B C14B . . . . -40.6(8) ?
C13A C12 C13B C14B . . . . 70.9(7) ?
C12 C13B C14B C9 . . . . 7.3(9) ?
C14A C9 C14B C13B . . . . -84.6(8) ?
C10B C9 C14B C13B . . . . -4.6(8) ?
N3 C9 C14B C13B . . . . 176.3(5) ?
C10A C9 C14B C13B . . . . 32.3(8) ?
C19B N4 C15B C16B . . . . 1.2(8) ?
C15A N4 C15B C16B . . . . 62.1(7) ?
C19A N4 C15B C16B . . . . -46.9(7) ?
Cu1 N4 C15B C16B . . . . 175.0(5) ?
N4 C15B C16B C17 . . . . 5.9(9) ?
C16A C17 C16B C15B . . . . -81.2(8) ?
C18B C17 C16B C15B . . . . -11.6(8) ?
C18A C17 C16B C15B . . . . 38.9(7) ?
C16A C17 C18B C19B . . . . 48.0(7) ?
C16B C17 C18B C19B . . . . 10.8(8) ?
C18A C17 C18B C19B . . . . -77.4(6) ?
C15A N4 C19B C18B . . . . -39.3(7) ?
C15B N4 C19B C18B . . . . -2.7(8) ?
C19A N4 C19B C18B . . . . 81.0(7) ?
Cu1 N4 C19B C18B . . . . -175.8(4) ?
C17 C18B C19B N4 . . . . -3.9(9) ?
